data_7120007
loop_
_publ_author_name
'Doddi, Adinarayana'
'Weinhart, Michael'
'Hinz, Alexander'
'Bockfeld, Dirk'
'Goicoechea, Jose M.'
'Scheer, Manfred'
'Tamm, Matthias'

_publ_section_title
;
 N-Heterocyclic Carbene-Stabilised Arsinidene (AsH)
;
_journal_name_full 'Chem. Commun.'
_journal_paper_doi 10.1039/C7CC02628E
_journal_year 2017
_chemical_formula_moiety 'C24 H33 As N2 Si, 0.5(C3 H6)'
_chemical_formula_sum 'C25.5 H36 As N2 Si'
_chemical_formula_weight 473.57
_chemical_properties_physical ', Air-sensitive,Moisture-sensitive,Oxygen-sensitive,Light-sensitive'
_space_group_crystal_system monoclinic
_space_group_IT_number 15
_space_group_name_Hall '-C 2yc'
_space_group_name_H-M_alt 'C 1 2/c 1'
_symmetry_space_group_name_Hall '-C 2yc'
_symmetry_space_group_name_H-M 'C 1 2/c 1'
_atom_sites_solution_hydrogens geom
_atom_sites_solution_primary dual
_audit_creation_date 2016-10-24
_audit_creation_method
;
Olex2 1.2
(compiled 2016.09.09 svn.r3337 for OlexSys, GUI svn.r5227)
;
_audit_update_record
;
2017-02-24 deposited with the CCDC.
2017-04-25 downloaded from the CCDC.
;
_cell_angle_alpha 90
_cell_angle_beta 101.949(4)
_cell_angle_gamma 90
_cell_formula_units_Z 8
_cell_length_a 15.8764(6)
_cell_length_b 9.1798(3)
_cell_length_c 38.5234(13)
_cell_measurement_reflns_used 10816
_cell_measurement_temperature 123(1)
_cell_measurement_theta_max 74.5260
_cell_measurement_theta_min 5.5610
_cell_volume 5492.8(3)
_computing_cell_refinement 'CrysAlisPro 1.171.38.43 (Rigaku OD, 2015)'
_computing_data_collection 'CrysAlisPro 1.171.38.43 (Rigaku OD, 2015)'
_computing_data_reduction 'CrysAlisPro 1.171.38.43 (Rigaku OD, 2015)'
_computing_molecular_graphics 'Olex2 (Dolomanov et al., 2009)'
_computing_publication_material 'Olex2 (Dolomanov et al., 2009)'
_computing_structure_refinement 'ShelXL (Sheldrick, 2015)'
_computing_structure_solution 'ShelXT (Sheldrick, 2015)'
_diffrn_ambient_environment N~2~
_diffrn_ambient_temperature 123(1)
_diffrn_detector 'CCD plate'
_diffrn_detector_area_resol_mean 4.1818
_diffrn_detector_type TitanS2
_diffrn_measured_fraction_theta_full 1.000
_diffrn_measured_fraction_theta_max 0.988
_diffrn_measurement_details
;
List of Runs (angles in degrees, time in seconds):

  # Type    Start    End  Width  t~exp~   \w     \q     \k     \f   Frames
#--------------------------------------------------------------------------
  1  \w    -50.00  26.00   1.00    5.00    --  -44.93  38.00 -90.00   76
  2  \w   -124.00 -79.00   1.00    5.00    --  -44.93 -99.00-150.00   45
  3  \w     21.00 114.00   1.00    5.00    --   44.93  57.00 -60.00   93
  4  \w    -24.00  69.00   1.00    5.00    --   44.93 -57.00  90.00   93
  5  \w     21.00 114.00   1.00    5.00    --   44.93  57.00-120.00   93
  6  \w     21.00 114.00   1.00    5.00    --   44.93  57.00-180.00   93
  7  \w     74.00 176.00   1.00   20.00    --  104.50  77.00 150.00  102
  8  \w     79.00 174.00   1.00   20.00    --  104.50  61.00-120.00   95
  9  \w     36.00  98.00   1.00   20.00    --  104.50 -45.00 120.00   62
 10  \w     74.00 176.00   1.00   20.00    --  104.50  77.00 -90.00  102
 11  \w     74.00 100.00   1.00   20.00    --  104.50  77.00-150.00   26
 12  \w    114.00 171.00   1.00   20.00    --  104.50  77.00-150.00   57
 13  \w     81.00 115.00   1.00   20.00    --  104.50  61.00 -90.00   34
 14  \w     58.00 109.00   1.00   20.00    --  104.50 -94.00-120.00   51
 15  \w     35.00  84.00   1.00   20.00    --  104.50 -30.00 150.00   49
 16  \w     38.00 115.00   1.00   20.00    --  104.50-125.00-180.00   77
 17  \w     79.00 114.00   1.00   20.00    --  104.50  61.00-150.00   35
 18  \w    128.00 176.00   1.00   20.00    --  104.50  77.00 165.44   48
 19  \w     75.00 100.00   1.00   20.00    --  104.50  77.00-120.00   25
 20  \w    121.00 174.00   1.00   20.00    --  104.50  77.00-120.00   53
 21  \w     81.00 109.00   1.00   20.00    --  104.50  77.00 165.44   28
 22  \w     74.00 101.00   1.00   20.00    --  104.50  77.00-180.00   27
 23  \w     55.00  82.00   1.00   20.00    --  104.50 -30.00 -90.00   27
 24  \w     83.00 111.00   1.00   20.00    --  104.50  45.00-120.00   28
 25  \w     84.00 169.00   1.00   20.00    --  104.50  45.00 -60.00   85
 26  \w     80.00 106.00   1.00   20.00    --  104.50  61.00-180.00   26
 27  \w     86.00 113.00   1.00   20.00    --  104.50  45.00 -90.00   27
 28  \w    114.00 163.00   1.00   20.00    --  104.50  61.00  42.78   49
;
_diffrn_measurement_device 'four-circle diffractometer'
_diffrn_measurement_device_type 'GV1000, TitanS2'
_diffrn_measurement_method '\w scans'
_diffrn_orient_matrix_type 'CrysAlisPro convention (1999,Acta A55,543-557)'
_diffrn_orient_matrix_UB_11 0.0954111000
_diffrn_orient_matrix_UB_12 0.0392931000
_diffrn_orient_matrix_UB_13 0.0137674000
_diffrn_orient_matrix_UB_21 -0.0216244000
_diffrn_orient_matrix_UB_22 0.0576172000
_diffrn_orient_matrix_UB_23 0.0346636000
_diffrn_orient_matrix_UB_31 0.0166902000
_diffrn_orient_matrix_UB_32 -0.1526447000
_diffrn_orient_matrix_UB_33 0.0166287000
_diffrn_radiation_monochromator mirror
_diffrn_radiation_probe x-ray
_diffrn_radiation_type CuK\a
_diffrn_radiation_wavelength 1.54184
_diffrn_reflns_av_R_equivalents 0.0683
_diffrn_reflns_av_unetI/netI 0.0398
_diffrn_reflns_Laue_measured_fraction_full 1.000
_diffrn_reflns_Laue_measured_fraction_max 0.988
_diffrn_reflns_limit_h_max 19
_diffrn_reflns_limit_h_min -19
_diffrn_reflns_limit_k_max 11
_diffrn_reflns_limit_k_min -11
_diffrn_reflns_limit_l_max 47
_diffrn_reflns_limit_l_min -45
_diffrn_reflns_number 29510
_diffrn_reflns_point_group_measured_fraction_full 1.000
_diffrn_reflns_point_group_measured_fraction_max 0.988
_diffrn_reflns_theta_full 67.684
_diffrn_reflns_theta_max 74.642
_diffrn_reflns_theta_min 2.345
_diffrn_source 'gradient vaccum rotating-anode X-ray tube'
_diffrn_source_type 'GV1000 (Cu) X-ray Source'
_exptl_absorpt_coefficient_mu 2.173
_exptl_absorpt_correction_T_max 0.925
_exptl_absorpt_correction_T_min 0.852
_exptl_absorpt_correction_type gaussian
_exptl_absorpt_process_details
;
CrysAlisPro 1.171.38.43 (Rigaku Oxford Diffraction, 2015)
Numerical absorption correction based on gaussian integration over
            a multifaceted crystal model
Empirical absorption correction using spherical harmonics,
 implemented in SCALE3 ABSPACK scaling algorithm.
;
_exptl_crystal_colour 'clear light yellow'
_exptl_crystal_colour_lustre clear
_exptl_crystal_colour_modifier light
_exptl_crystal_colour_primary yellow
_exptl_crystal_density_diffrn 1.145
_exptl_crystal_description block
_exptl_crystal_F_000 2000
_exptl_crystal_recrystallization_method 'from saturated hexanes solution'
_exptl_crystal_size_max 0.106
_exptl_crystal_size_mid 0.067
_exptl_crystal_size_min 0.048
_refine_diff_density_max 0.941
_refine_diff_density_min -0.994
_refine_diff_density_rms 0.117
_refine_ls_extinction_method none
_refine_ls_goodness_of_fit_ref 1.044
_refine_ls_hydrogen_treatment constr
_refine_ls_matrix_type full
_refine_ls_number_parameters 289
_refine_ls_number_reflns 5569
_refine_ls_number_restraints 0
_refine_ls_restrained_S_all 1.044
_refine_ls_R_factor_all 0.0662
_refine_ls_R_factor_gt 0.0568
_refine_ls_shift/su_max 0.003
_refine_ls_shift/su_mean 0.000
_refine_ls_structure_factor_coef Fsqd
_refine_ls_weighting_details 'w=1/[\s^2^(Fo^2^)+(0.1216P)^2^+3.8945P] where P=(Fo^2^+2Fc^2^)/3'
_refine_ls_weighting_scheme calc
_refine_ls_wR_factor_gt 0.1731
_refine_ls_wR_factor_ref 0.1853
_reflns_Friedel_coverage 0.000
_reflns_number_gt 4609
_reflns_number_total 5569
_reflns_threshold_expression 'I > 2\s(I)'
_cod_data_source_file c7cc02628e2.cif
_cod_data_source_block mw41_abs
_cod_original_formula_sum 'C25.50 H36 As N2 Si'
_cod_database_code 7120007
_chemical_oxdiff_formula 'C25.5 H36 N2 Si As1'
_chemical_oxdiff_usercomment 'yellow block'
_shelx_space_group_comment
;
The symmetry employed for this shelxl refinement is uniquely defined
by the following loop, which should always be used as a source of
symmetry information in preference to the above space-group names.
They are only intended as comments.
;
_reflns_odcompleteness_completeness 99.98
_reflns_odcompleteness_iscentric 1
_reflns_odcompleteness_theta 66.97
_olex2_refinement_description
;
1. Fixed Uiso
 At 1.2 times of:
  All C(H) groups, All C(H,H) groups
 At 1.5 times of:
  All C(H,H,H) groups
2. Others
 Fixed Sof: C0AA(0.5) H0AA(0.5) H0AB(0.5) C1AA(0.5) H1AA(0.5) H1AB(0.5)
 C2AA(0.5) H2AA(0.5) H2AB(0.5)
3.a Secondary CH2 refined with riding coordinates:
 C0AA(H0AA,H0AB), C1AA(H1AA,H1AB), C2AA(H2AA,H2AB)
3.b Aromatic/amide H refined with riding coordinates:
 C8(H8), C18(H18), C20(H20), C6(H6), C3(H3), C2(H2)
3.c Idealised Me refined as rotating group:
 C4(H4A,H4B,H4C), C10(H10A,H10B,H10C), C12(H12A,H12B,H12C), C14(H14A,H14B,
 H14C), C23(H23A,H23B,H23C), C16(H16A,H16B,H16C), C15(H15A,H15B,H15C), C13(H13A,
 H13B,H13C), C24(H24A,H24B,H24C)
;
_shelx_shelxl_version_number 2014/7
_olex2_submission_special_instructions 'No special instructions were received'
_oxdiff_exptl_absorpt_empirical_details
;
Empirical correction (ABSPACK) includes:
- Absorption correction using spherical harmonics
- Frame scaling
;
_oxdiff_exptl_absorpt_empirical_full_max 3.398
_oxdiff_exptl_absorpt_empirical_full_min 0.684

loop_
_space_group_symop_operation_xyz
'x, y, z'
'-x, y, -z+1/2'
'x+1/2, y+1/2, z'
'-x+1/2, y+1/2, -z+1/2'
'-x, -y, -z'
'x, -y, z-1/2'
'-x+1/2, -y+1/2, -z'
'x+1/2, -y+1/2, z-1/2'

loop_
_atom_site_label
_atom_site_type_symbol
_atom_site_fract_x
_atom_site_fract_y
_atom_site_fract_z
_atom_site_U_iso_or_equiv
_atom_site_adp_type
_atom_site_occupancy
_atom_site_site_symmetry_order
_atom_site_calc_flag
_atom_site_refinement_flags_posn
_atom_site_refinement_flags_occupancy
As1 As 0.74190(2) 0.22681(4) 0.67304(2) 0.03482(17) Uani 1 1 d . .
Si1 Si 0.81128(6) 0.23007(10) 0.62561(2) 0.0360(2) Uani 1 1 d . .
N1 N 0.57297(18) 0.2239(3) 0.68567(7) 0.0387(6) Uani 1 1 d . .
N2 N 0.55901(18) 0.2250(3) 0.62887(7) 0.0414(7) Uani 1 1 d . .
C1 C 0.6194(2) 0.2255(4) 0.65945(8) 0.0344(6) Uani 1 1 d . .
C11 C 0.6116(2) 0.2250(4) 0.72308(8) 0.0348(7) Uani 1 1 d . .
C9 C 0.63131(19) 0.0924(4) 0.74049(8) 0.0371(7) Uani 1 1 d . .
C5 C 0.6296(2) 0.3597(4) 0.74001(8) 0.0374(7) Uani 1 1 d . .
C7 C 0.6972(2) 0.2282(4) 0.79322(9) 0.0379(7) Uani 1 1 d . .
C8 C 0.67434(19) 0.0966(4) 0.77575(8) 0.0387(7) Uani 1 1 d . .
H8 H 0.6885 0.0077 0.7882 0.046 Uiso 1 1 calc R .
C19 C 0.5839(3) 0.2348(4) 0.52253(9) 0.0474(9) Uani 1 1 d . .
C17 C 0.5765(2) 0.0968(4) 0.57558(8) 0.0431(7) Uani 1 1 d . .
C21 C 0.5721(2) 0.2283(4) 0.59299(8) 0.0381(7) Uani 1 1 d . .
C18 C 0.5817(2) 0.1026(4) 0.53986(9) 0.0460(8) Uani 1 1 d . .
H18 H 0.5837 0.0144 0.5272 0.055 Uiso 1 1 calc R .
C20 C 0.5792(2) 0.3638(4) 0.54106(9) 0.0470(8) Uani 1 1 d . .
H20 H 0.5798 0.4542 0.5291 0.056 Uiso 1 1 calc R .
C6 C 0.6732(2) 0.3585(4) 0.77534(8) 0.0390(7) Uani 1 1 d . .
H6 H 0.6868 0.4482 0.7875 0.047 Uiso 1 1 calc R .
C22 C 0.5736(2) 0.3635(4) 0.57662(8) 0.0424(7) Uani 1 1 d . .
C3 C 0.4860(2) 0.2222(5) 0.67150(10) 0.0569(11) Uani 1 1 d . .
H3 H 0.4411 0.2209 0.6844 0.068 Uiso 1 1 calc R .
C4 C 0.6035(3) 0.5015(4) 0.72097(10) 0.0532(9) Uani 1 1 d . .
H4A H 0.6229 0.5024 0.6984 0.080 Uiso 1 1 calc GR .
H4B H 0.6300 0.5829 0.7358 0.080 Uiso 1 1 calc GR .
H4C H 0.5407 0.5112 0.7164 0.080 Uiso 1 1 calc GR .
C2 C 0.4765(3) 0.2226(6) 0.63642(11) 0.0607(12) Uani 1 1 d . .
H2 H 0.4235 0.2214 0.6196 0.073 Uiso 1 1 calc R .
C10 C 0.6066(3) -0.0508(4) 0.72208(11) 0.0529(9) Uani 1 1 d . .
H10A H 0.5440 -0.0630 0.7179 0.079 Uiso 1 1 calc GR .
H10B H 0.6346 -0.1306 0.7370 0.079 Uiso 1 1 calc GR .
H10C H 0.6250 -0.0520 0.6993 0.079 Uiso 1 1 calc GR .
C12 C 0.7466(3) 0.2293(5) 0.83080(10) 0.0532(10) Uani 1 1 d . .
H12A H 0.7343 0.1400 0.8428 0.080 Uiso 1 1 calc GR .
H12B H 0.7295 0.3141 0.8432 0.080 Uiso 1 1 calc GR .
H12C H 0.8084 0.2346 0.8311 0.080 Uiso 1 1 calc GR .
C14 C 0.7996(3) 0.3951(5) 0.59637(11) 0.0576(10) Uani 1 1 d . .
H14A H 0.7432 0.3934 0.5802 0.086 Uiso 1 1 calc GR .
H14B H 0.8450 0.3950 0.5826 0.086 Uiso 1 1 calc GR .
H14C H 0.8046 0.4831 0.6111 0.086 Uiso 1 1 calc GR .
C23 C 0.5698(3) 0.5022(5) 0.59638(11) 0.0592(10) Uani 1 1 d . .
H23A H 0.5139 0.5099 0.6032 0.089 Uiso 1 1 calc GR .
H23B H 0.5773 0.5848 0.5812 0.089 Uiso 1 1 calc GR .
H23C H 0.6158 0.5031 0.6177 0.089 Uiso 1 1 calc GR .
C16 C 0.5751(3) -0.0459(5) 0.59407(11) 0.0580(10) Uani 1 1 d . .
H16A H 0.6230 -0.0499 0.6147 0.087 Uiso 1 1 calc GR .
H16B H 0.5809 -0.1253 0.5777 0.087 Uiso 1 1 calc GR .
H16C H 0.5205 -0.0562 0.6019 0.087 Uiso 1 1 calc GR .
C15 C 0.8028(3) 0.0673(5) 0.59577(11) 0.0608(11) Uani 1 1 d . .
H15A H 0.8103 -0.0217 0.6101 0.091 Uiso 1 1 calc GR .
H15B H 0.8476 0.0723 0.5817 0.091 Uiso 1 1 calc GR .
H15C H 0.7460 0.0660 0.5798 0.091 Uiso 1 1 calc GR .
C13 C 0.9241(2) 0.2316(5) 0.65267(12) 0.0547(10) Uani 1 1 d . .
H13A H 0.9329 0.3195 0.6674 0.082 Uiso 1 1 calc GR .
H13B H 0.9650 0.2309 0.6368 0.082 Uiso 1 1 calc GR .
H13C H 0.9332 0.1452 0.6679 0.082 Uiso 1 1 calc GR .
C24 C 0.5919(4) 0.2393(6) 0.48395(11) 0.0665(13) Uani 1 1 d . .
H24A H 0.6526 0.2516 0.4827 0.100 Uiso 1 1 calc GR .
H24B H 0.5583 0.3212 0.4720 0.100 Uiso 1 1 calc GR .
H24C H 0.5701 0.1480 0.4723 0.100 Uiso 1 1 calc GR .
C0AA C 0.2460(5) 0.1049(10) 0.5065(2) 0.0598(19) Uani 0.5 1 d . P
H0AA H 0.2666 0.0652 0.4858 0.072 Uiso 0.5 1 calc R P
H0AB H 0.2336 0.0207 0.5207 0.072 Uiso 0.5 1 calc R P
C1AA C 0.3256(7) 0.1960(11) 0.5307(3) 0.074(3) Uani 0.5 1 d . P
H1AA H 0.3103 0.2312 0.5529 0.089 Uiso 0.5 1 calc R P
H1AB H 0.3782 0.1354 0.5367 0.089 Uiso 0.5 1 calc R P
C2AA C 0.3376(7) 0.3185(12) 0.5075(3) 0.078(3) Uani 0.5 1 d . P
H2AA H 0.3613 0.2816 0.4873 0.094 Uiso 0.5 1 calc R P
H2AB H 0.3795 0.3884 0.5209 0.094 Uiso 0.5 1 calc R P

loop_
_atom_site_aniso_label
_atom_site_aniso_U_11
_atom_site_aniso_U_22
_atom_site_aniso_U_33
_atom_site_aniso_U_23
_atom_site_aniso_U_13
_atom_site_aniso_U_12
As1 0.0273(2) 0.0501(3) 0.0279(2) 0.00104(12) 0.00755(15) -0.00037(12)
Si1 0.0285(4) 0.0486(5) 0.0329(4) 0.0008(3) 0.0111(3) -0.0003(3)
N1 0.0279(13) 0.0614(18) 0.0280(13) -0.0005(11) 0.0087(10) -0.0028(11)
N2 0.0261(13) 0.070(2) 0.0286(13) 0.0005(11) 0.0074(10) -0.0001(12)
C1 0.0307(15) 0.0441(17) 0.0297(14) 0.0000(11) 0.0095(12) 0.0002(12)
C11 0.0277(14) 0.0505(19) 0.0287(15) 0.0005(11) 0.0118(12) 0.0026(12)
C9 0.0334(14) 0.0443(18) 0.0376(15) -0.0012(12) 0.0165(12) -0.0023(13)
C5 0.0364(15) 0.0432(18) 0.0370(15) 0.0018(12) 0.0176(12) 0.0009(13)
C7 0.0320(16) 0.053(2) 0.0313(15) 0.0022(12) 0.0120(13) -0.0002(13)
C8 0.0342(15) 0.0468(19) 0.0380(15) 0.0063(13) 0.0142(12) 0.0021(13)
C19 0.0408(19) 0.072(3) 0.0293(16) -0.0007(14) 0.0074(14) -0.0037(16)
C17 0.0353(15) 0.057(2) 0.0355(15) 0.0010(14) 0.0046(12) -0.0022(14)
C21 0.0281(15) 0.059(2) 0.0271(15) -0.0004(12) 0.0064(11) -0.0004(13)
C18 0.0478(18) 0.054(2) 0.0361(16) -0.0063(14) 0.0087(13) -0.0015(16)
C20 0.0471(18) 0.055(2) 0.0375(16) 0.0076(14) 0.0068(14) -0.0032(16)
C6 0.0375(15) 0.0440(19) 0.0389(15) -0.0040(13) 0.0159(12) -0.0028(13)
C22 0.0367(15) 0.053(2) 0.0369(15) -0.0001(14) 0.0061(12) 0.0011(14)
C3 0.0271(17) 0.106(4) 0.0391(19) 0.0004(18) 0.0115(14) -0.0003(17)
C4 0.056(2) 0.052(2) 0.054(2) 0.0105(17) 0.0176(17) 0.0061(17)
C2 0.0275(17) 0.114(4) 0.041(2) -0.0016(19) 0.0097(15) -0.0036(18)
C10 0.057(2) 0.046(2) 0.058(2) -0.0106(16) 0.0196(17) -0.0100(17)
C12 0.049(2) 0.077(3) 0.0325(18) 0.0013(15) 0.0070(16) -0.0008(18)
C14 0.054(2) 0.065(3) 0.060(2) 0.0207(19) 0.0261(18) 0.0059(19)
C23 0.066(2) 0.057(2) 0.055(2) -0.0053(18) 0.0127(18) 0.009(2)
C16 0.066(2) 0.056(2) 0.052(2) 0.0076(17) 0.0108(18) -0.0066(19)
C15 0.054(2) 0.074(3) 0.061(2) -0.022(2) 0.0264(18) -0.007(2)
C13 0.0288(17) 0.085(3) 0.050(2) 0.0001(18) 0.0072(15) -0.0012(16)
C24 0.073(3) 0.097(4) 0.0314(19) 0.0018(17) 0.0150(19) -0.006(2)
C0AA 0.053(4) 0.055(5) 0.069(5) 0.015(4) 0.009(4) 0.001(4)
C1AA 0.087(7) 0.080(7) 0.063(5) 0.040(5) 0.033(5) 0.036(5)
C2AA 0.073(6) 0.066(6) 0.107(8) 0.029(6) 0.048(6) 0.013(5)

loop_
_atom_type_symbol
_atom_type_description
_atom_type_scat_dispersion_real
_atom_type_scat_dispersion_imag
_atom_type_scat_source
C C 0.0181 0.0091 'International Tables Vol C Tables 4.2.6.8 and 6.1.1.4'
H H 0.0000 0.0000 'International Tables Vol C Tables 4.2.6.8 and 6.1.1.4'
As As -0.9300 1.0051 'International Tables Vol C Tables 4.2.6.8 and 6.1.1.4'
N N 0.0311 0.0180 'International Tables Vol C Tables 4.2.6.8 and 6.1.1.4'
Si Si 0.2541 0.3302 'International Tables Vol C Tables 4.2.6.8 and 6.1.1.4'

loop_
_exptl_crystal_face_index_h
_exptl_crystal_face_index_k
_exptl_crystal_face_index_l
_exptl_crystal_face_perp_dist
-2 6 5 0.0532
10 1 -12 0.0380
-7 -4 15 0.0174
5 -1 18 0.0295
4 -5 -8 0.0441
1 -5 11 0.0444
-1 0 -24 0.0381
3 1 22 0.0290
-10 0 14 0.0049
5 0 -23 0.0347
-3 6 -2 0.0524
-1 6 -8 0.0610
-9 0 -8 0.0286
-2 3 23 0.0395
-6 -2 -15 0.0311

loop_
_geom_angle_atom_site_label_1
_geom_angle_atom_site_label_2
_geom_angle_atom_site_label_3
_geom_angle
_geom_angle_site_symmetry_1
_geom_angle_site_symmetry_3
C1 As1 Si1 114.03(9) . .
C14 Si1 As1 118.67(13) . .
C14 Si1 C13 107.0(2) . .
C15 Si1 As1 119.16(14) . .
C15 Si1 C14 106.9(2) . .
C15 Si1 C13 106.6(2) . .
C13 Si1 As1 96.69(14) . .
C1 N1 C11 123.7(3) . .
C1 N1 C3 110.9(3) . .
C3 N1 C11 125.4(3) . .
C1 N2 C21 128.1(3) . .
C1 N2 C2 110.1(3) . .
C2 N2 C21 121.8(3) . .
N1 C1 As1 118.2(2) . .
N2 C1 As1 137.4(2) . .
N2 C1 N1 104.4(3) . .
C9 C11 N1 118.8(3) . .
C9 C11 C5 122.9(3) . .
C5 C11 N1 118.3(3) . .
C11 C9 C10 121.7(3) . .
C8 C9 C11 117.6(3) . .
C8 C9 C10 120.8(3) . .
C11 C5 C4 121.7(3) . .
C6 C5 C11 117.4(3) . .
C6 C5 C4 120.9(3) . .
C8 C7 C12 120.3(3) . .
C6 C7 C8 119.2(3) . .
C6 C7 C12 120.5(3) . .
C9 C8 C7 121.5(3) . .
C9 C8 H8 119.3 . .
C7 C8 H8 119.3 . .
C18 C19 C20 119.2(3) . .
C18 C19 C24 120.6(4) . .
C20 C19 C24 120.2(4) . .
C21 C17 C18 117.5(3) . .
C21 C17 C16 121.7(3) . .
C18 C17 C16 120.8(4) . .
C17 C21 N2 118.4(3) . .
C17 C21 C22 123.2(3) . .
C22 C21 N2 118.2(3) . .
C19 C18 C17 121.3(3) . .
C19 C18 H18 119.4 . .
C17 C18 H18 119.4 . .
C19 C20 H20 119.2 . .
C22 C20 C19 121.6(4) . .
C22 C20 H20 119.2 . .
C5 C6 C7 121.3(3) . .
C5 C6 H6 119.3 . .
C7 C6 H6 119.3 . .
C21 C22 C23 121.5(3) . .
C20 C22 C21 117.2(3) . .
C20 C22 C23 121.3(4) . .
N1 C3 H3 126.4 . .
C2 C3 N1 107.3(3) . .
C2 C3 H3 126.4 . .
C5 C4 H4A 109.5 . .
C5 C4 H4B 109.5 . .
C5 C4 H4C 109.5 . .
H4A C4 H4B 109.5 . .
H4A C4 H4C 109.5 . .
H4B C4 H4C 109.5 . .
N2 C2 H2 126.4 . .
C3 C2 N2 107.3(3) . .
C3 C2 H2 126.4 . .
C9 C10 H10A 109.5 . .
C9 C10 H10B 109.5 . .
C9 C10 H10C 109.5 . .
H10A C10 H10B 109.5 . .
H10A C10 H10C 109.5 . .
H10B C10 H10C 109.5 . .
C7 C12 H12A 109.5 . .
C7 C12 H12B 109.5 . .
C7 C12 H12C 109.5 . .
H12A C12 H12B 109.5 . .
H12A C12 H12C 109.5 . .
H12B C12 H12C 109.5 . .
Si1 C14 H14A 109.5 . .
Si1 C14 H14B 109.5 . .
Si1 C14 H14C 109.5 . .
H14A C14 H14B 109.5 . .
H14A C14 H14C 109.5 . .
H14B C14 H14C 109.5 . .
C22 C23 H23A 109.5 . .
C22 C23 H23B 109.5 . .
C22 C23 H23C 109.5 . .
H23A C23 H23B 109.5 . .
H23A C23 H23C 109.5 . .
H23B C23 H23C 109.5 . .
C17 C16 H16A 109.5 . .
C17 C16 H16B 109.5 . .
C17 C16 H16C 109.5 . .
H16A C16 H16B 109.5 . .
H16A C16 H16C 109.5 . .
H16B C16 H16C 109.5 . .
Si1 C15 H15A 109.5 . .
Si1 C15 H15B 109.5 . .
Si1 C15 H15C 109.5 . .
H15A C15 H15B 109.5 . .
H15A C15 H15C 109.5 . .
H15B C15 H15C 109.5 . .
Si1 C13 H13A 109.5 . .
Si1 C13 H13B 109.5 . .
Si1 C13 H13C 109.5 . .
H13A C13 H13B 109.5 . .
H13A C13 H13C 109.5 . .
H13B C13 H13C 109.5 . .
C19 C24 H24A 109.5 . .
C19 C24 H24B 109.5 . .
C19 C24 H24C 109.5 . .
H24A C24 H24B 109.5 . .
H24A C24 H24C 109.5 . .
H24B C24 H24C 109.5 . .
H0AA C0AA H0AB 107.0 . .
C1AA C0AA H0AA 107.5 . .
C1AA C0AA H0AB 107.5 . .
C2AA C0AA H0AA 107.5 7_556 .
C2AA C0AA H0AB 107.5 7_556 .
C2AA C0AA C1AA 119.1(9) 7_556 .
C0AA C1AA H1AA 111.2 . .
C0AA C1AA H1AB 111.2 . .
H1AA C1AA H1AB 109.1 . .
C2AA C1AA C0AA 103.0(8) . .
C2AA C1AA H1AA 111.2 . .
C2AA C1AA H1AB 111.2 . .
C0AA C2AA H2AA 109.4 7_556 .
C0AA C2AA H2AB 109.4 7_556 .
C1AA C2AA C0AA 111.0(8) . 7_556
C1AA C2AA H2AA 109.4 . .
C1AA C2AA H2AB 109.4 . .
H2AA C2AA H2AB 108.0 . .

loop_
_geom_bond_atom_site_label_1
_geom_bond_atom_site_label_2
_geom_bond_distance
_geom_bond_site_symmetry_2
As1 Si1 2.3209(8) .
As1 C1 1.907(3) .
Si1 C14 1.874(4) .
Si1 C15 1.873(4) .
Si1 C13 1.876(4) .
N1 C1 1.368(4) .
N1 C11 1.445(4) .
N1 C3 1.376(5) .
N2 C1 1.356(4) .
N2 C21 1.440(4) .
N2 C2 1.400(5) .
C11 C9 1.393(5) .
C11 C5 1.400(5) .
C9 C8 1.389(4) .
C9 C10 1.507(5) .
C5 C6 1.393(5) .
C5 C4 1.509(5) .
C7 C8 1.394(5) .
C7 C6 1.393(5) .
C7 C12 1.497(5) .
C8 H8 0.9500 .
C19 C18 1.389(5) .
C19 C20 1.392(6) .
C19 C24 1.519(5) .
C17 C21 1.390(5) .
C17 C18 1.397(5) .
C17 C16 1.494(5) .
C21 C22 1.394(5) .
C18 H18 0.9500 .
C20 H20 0.9500 .
C20 C22 1.391(5) .
C6 H6 0.9500 .
C22 C23 1.491(5) .
C3 H3 0.9500 .
C3 C2 1.328(6) .
C4 H4A 0.9800 .
C4 H4B 0.9800 .
C4 H4C 0.9800 .
C2 H2 0.9500 .
C10 H10A 0.9800 .
C10 H10B 0.9800 .
C10 H10C 0.9800 .
C12 H12A 0.9800 .
C12 H12B 0.9800 .
C12 H12C 0.9800 .
C14 H14A 0.9800 .
C14 H14B 0.9800 .
C14 H14C 0.9800 .
C23 H23A 0.9800 .
C23 H23B 0.9800 .
C23 H23C 0.9800 .
C16 H16A 0.9800 .
C16 H16B 0.9800 .
C16 H16C 0.9800 .
C15 H15A 0.9800 .
C15 H15B 0.9800 .
C15 H15C 0.9800 .
C13 H13A 0.9800 .
C13 H13B 0.9800 .
C13 H13C 0.9800 .
C24 H24A 0.9800 .
C24 H24B 0.9800 .
C24 H24C 0.9800 .
C0AA H0AA 0.9900 .
C0AA H0AB 0.9900 .
C0AA C1AA 1.637(15) .
C0AA C2AA 1.499(12) 7_556
C1AA H1AA 0.9900 .
C1AA H1AB 0.9900 .
C1AA C2AA 1.475(12) .
C2AA C0AA 1.499(12) 7_556
C2AA H2AA 0.9900 .
C2AA H2AB 0.9900 .

loop_
_geom_torsion_atom_site_label_1
_geom_torsion_atom_site_label_2
_geom_torsion_atom_site_label_3
_geom_torsion_atom_site_label_4
_geom_torsion
_geom_torsion_site_symmetry_1
_geom_torsion_site_symmetry_4
N1 C11 C9 C8 175.2(3) . .
N1 C11 C9 C10 -5.3(4) . .
N1 C11 C5 C6 -174.9(3) . .
N1 C11 C5 C4 4.9(4) . .
N1 C3 C2 N2 -0.2(6) . .
N2 C21 C22 C20 -174.8(3) . .
N2 C21 C22 C23 5.4(5) . .
C1 N1 C11 C9 -89.7(4) . .
C1 N1 C11 C5 88.6(4) . .
C1 N1 C3 C2 0.0(5) . .
C1 N2 C21 C17 92.6(4) . .
C1 N2 C21 C22 -91.9(4) . .
C1 N2 C2 C3 0.3(5) . .
C11 N1 C1 As1 0.8(4) . .
C11 N1 C1 N2 -179.5(3) . .
C11 N1 C3 C2 179.6(4) . .
C11 C9 C8 C7 -0.1(4) . .
C11 C5 C6 C7 -0.5(4) . .
C9 C11 C5 C6 3.3(4) . .
C9 C11 C5 C4 -176.9(3) . .
C5 C11 C9 C8 -3.0(4) . .
C5 C11 C9 C10 176.5(3) . .
C8 C7 C6 C5 -2.4(5) . .
C19 C20 C22 C21 -0.6(5) . .
C19 C20 C22 C23 179.2(4) . .
C17 C21 C22 C20 0.5(5) . .
C17 C21 C22 C23 -179.3(3) . .
C21 N2 C1 As1 -1.3(6) . .
C21 N2 C1 N1 179.0(3) . .
C21 N2 C2 C3 -179.0(4) . .
C21 C17 C18 C19 1.1(5) . .
C18 C19 C20 C22 1.0(6) . .
C18 C17 C21 N2 174.5(3) . .
C18 C17 C21 C22 -0.7(5) . .
C20 C19 C18 C17 -1.2(6) . .
C6 C7 C8 C9 2.7(5) . .
C3 N1 C1 As1 -179.6(3) . .
C3 N1 C1 N2 0.2(4) . .
C3 N1 C11 C9 90.7(4) . .
C3 N1 C11 C5 -91.0(4) . .
C4 C5 C6 C7 179.7(3) . .
C2 N2 C1 As1 179.4(3) . .
C2 N2 C1 N1 -0.3(4) . .
C2 N2 C21 C17 -88.3(5) . .
C2 N2 C21 C22 87.2(5) . .
C10 C9 C8 C7 -179.6(3) . .
C12 C7 C8 C9 -177.6(3) . .
C12 C7 C6 C5 177.9(3) . .
C16 C17 C21 N2 -5.0(5) . .
C16 C17 C21 C22 179.7(3) . .
C16 C17 C18 C19 -179.3(4) . .
C24 C19 C18 C17 178.3(4) . .
C24 C19 C20 C22 -178.6(4) . .
C0AA C1AA C2AA C0AA 51.5(12) . 7_556
C2AA C0AA C1AA C2AA -56.7(11) 7_556 .

loop_
_exptl_oxdiff_crystal_face_indexfrac_h
_exptl_oxdiff_crystal_face_indexfrac_k
_exptl_oxdiff_crystal_face_indexfrac_l
_exptl_oxdiff_crystal_face_x
_exptl_oxdiff_crystal_face_y
_exptl_oxdiff_crystal_face_z
-1.9247 6.0127 4.9453 0.1207 0.5595 -0.8677
10.0751 0.9586 -12.1038 0.8323 -0.5822 -0.1794
-7.1647 -3.9789 15.2549 -0.6299 0.4545 0.7414
4.8186 -1.0386 18.3317 0.6713 0.4714 0.5438
3.9618 -5.0195 -8.3703 0.0655 -0.6650 0.6931
0.8198 -5.0175 11.0997 0.0339 0.0779 0.9641
-0.8095 0.0210 -23.6784 -0.4024 -0.8021 -0.4105
2.8308 0.9708 22.2646 0.6148 0.7665 0.2693
-10.0692 0.0413 13.6139 -0.7717 0.6920 0.0520
5.1654 -0.0095 -23.3996 0.1703 -0.9234 -0.3014
-2.8689 6.0222 -1.6376 -0.0596 0.3523 -0.9944
-0.8297 6.0161 -7.5784 0.0529 0.1019 -1.0582
-8.9029 0.0508 -7.9603 -0.9570 -0.0805 -0.2887
-2.1167 2.9979 22.5385 0.2261 0.9998 -0.1182
-5.8769 -1.9992 -15.3336 -0.8504 -0.5196 -0.0479
